data_7041266
loop_
_publ_author_name
'Ide, Yuki'
'Murai, Nami'
'Ishimae, Hiroki'
'Suzuki, Masaaki'
'Mori, Shigeki'
'Takahashi, Masashi'
'Nakamura, Mikio'
'Yoshino, Katsumi'
'Ikeue, Takahisa'

_publ_section_title
;
 Spin-crossover between high-spin (S = 5/2) and low-spin (S = 1/2) states
 in six-coordinate iron(iii) porphyrin complexes having two pyridine-N
 oxide derivatives.
;
_journal_issue 1
_journal_name_full 'Dalton transactions (Cambridge, England : 2003)'
_journal_page_first 242
_journal_page_last 249
_journal_paper_doi 10.1039/c6dt03859j
_journal_volume 46
_journal_year 2016
_chemical_formula_moiety 'C66 H60 Cl2 Fe N6 O2, B F4, 2(C H2 Cl2)'
_chemical_formula_sum 'C68 H64 B Cl6 F4 Fe N6 O2'
_chemical_formula_weight 1352.61
_chemical_name_systematic FeTMP4ClPYNO2BF4
_space_group_crystal_system triclinic
_space_group_IT_number 2
_space_group_name_Hall '-P 1'
_space_group_name_H-M_alt 'P -1'
_symmetry_space_group_name_Hall '-P 1'
_symmetry_space_group_name_H-M 'P -1'
_atom_sites_solution_hydrogens geom
_atom_sites_solution_primary direct
_atom_sites_solution_secondary difmap
_audit_creation_method SHELXL-2014/7
_audit_update_record
;
2016-06-23 deposited with the CCDC.
2016-11-28 downloaded from the CCDC.
;
_cell_angle_alpha 109.92(2)
_cell_angle_beta 95.24(2)
_cell_angle_gamma 100.087(16)
_cell_formula_units_Z 2
_cell_length_a 12.983(5)
_cell_length_b 13.837(5)
_cell_length_c 19.824(6)
_cell_measurement_reflns_used 9118
_cell_measurement_temperature 100(2)
_cell_measurement_theta_max 30.98
_cell_measurement_theta_min 2.01
_cell_volume 3252(2)
_computing_cell_refinement CrystalClear
_computing_data_collection 'CrystalClear (Rigaku Inc., 2008)'
_computing_data_reduction CrystalClear
_computing_molecular_graphics 'CrystalStructure 4.1.1 (Rigaku, 2015)'
_computing_publication_material 'CrystalStructure 4.1.1'
_computing_structure_refinement 'SHELXL-2014/7 (Sheldrick, 2014)'
_computing_structure_solution 'SIR2011 (Burla, et al., 2012)'
_diffrn_ambient_temperature 100(2)
_diffrn_detector_area_resol_mean 7.111
_diffrn_measured_fraction_theta_full 0.999
_diffrn_measured_fraction_theta_max 0.997
_diffrn_measurement_device_type 'Rigaku Saturn724'
_diffrn_measurement_method \w
_diffrn_radiation_type MoK\a
_diffrn_radiation_wavelength 0.71075
_diffrn_reflns_av_R_equivalents 0.0995
_diffrn_reflns_av_unetI/netI 0.0967
_diffrn_reflns_Laue_measured_fraction_full 0.999
_diffrn_reflns_Laue_measured_fraction_max 0.997
_diffrn_reflns_limit_h_max 17
_diffrn_reflns_limit_h_min -17
_diffrn_reflns_limit_k_max 18
_diffrn_reflns_limit_k_min -18
_diffrn_reflns_limit_l_max 26
_diffrn_reflns_limit_l_min -26
_diffrn_reflns_number 55424
_diffrn_reflns_point_group_measured_fraction_full 0.999
_diffrn_reflns_point_group_measured_fraction_max 0.997
_diffrn_reflns_theta_full 25.242
_diffrn_reflns_theta_max 28.000
_diffrn_reflns_theta_min 2.010
_diffrn_source 'Varimax 50 kV 18 mA Rotating anode'
_exptl_absorpt_coefficient_mu 0.540
_exptl_absorpt_correction_T_max 0.948
_exptl_absorpt_correction_T_min 0.863
_exptl_absorpt_correction_type multi-scan
_exptl_absorpt_process_details 'REQAB (Rigaku, 1998)'
_exptl_crystal_colour brown
_exptl_crystal_density_diffrn 1.381
_exptl_crystal_density_method 'not measured'
_exptl_crystal_description block
_exptl_crystal_F_000 1398
_exptl_crystal_size_max 0.150
_exptl_crystal_size_mid 0.150
_exptl_crystal_size_min 0.100
_refine_diff_density_max 0.809
_refine_diff_density_min -0.906
_refine_diff_density_rms 0.077
_refine_ls_extinction_method none
_refine_ls_goodness_of_fit_ref 1.053
_refine_ls_hydrogen_treatment constr
_refine_ls_matrix_type full
_refine_ls_number_parameters 836
_refine_ls_number_reflns 15661
_refine_ls_number_restraints 6
_refine_ls_restrained_S_all 1.053
_refine_ls_R_factor_all 0.0843
_refine_ls_R_factor_gt 0.0683
_refine_ls_shift/su_max 0.000
_refine_ls_shift/su_mean 0.000
_refine_ls_structure_factor_coef Fsqd
_refine_ls_weighting_details 'w=1/[\s^2^(Fo^2^)+(0.0500P)^2^+4.0000P] where P=(Fo^2^+2Fc^2^)/3'
_refine_ls_weighting_scheme calc
_refine_ls_wR_factor_gt 0.1439
_refine_ls_wR_factor_ref 0.1552
_reflns_Friedel_coverage 0.000
_reflns_number_gt 12684
_reflns_number_total 15661
_reflns_threshold_expression 'I > 2\s(I)'
_cod_data_source_file c6dt03859j3.cif
_cod_data_source_block shelxl
_cod_depositor_comments 'Adding full bibliography for 7041264--7041268.cif.'
_cod_original_cell_volume 3252.3(19)
_cod_database_code 7041266
_shelx_shelxl_version_number 2014/7
_shelx_space_group_comment
;
The symmetry employed for this shelxl refinement is uniquely defined
by the following loop, which should always be used as a source of
symmetry information in preference to the above space-group names.
They are only intended as comments.
;
_shelx_estimated_absorpt_t_min 0.923
_shelx_estimated_absorpt_t_max 0.948

loop_
_space_group_symop_operation_xyz
'x, y, z'
'-x, -y, -z'

loop_
_atom_site_label
_atom_site_type_symbol
_atom_site_fract_x
_atom_site_fract_y
_atom_site_fract_z
_atom_site_U_iso_or_equiv
_atom_site_adp_type
_atom_site_occupancy
_atom_site_site_symmetry_order
_atom_site_calc_flag
_atom_site_refinement_flags_posn
_atom_site_refinement_flags_adp
_atom_site_refinement_flags_occupancy
_atom_site_disorder_assembly
_atom_site_disorder_group
Fe1 Fe 0.5000 0.5000 0.0000 0.01773(12) Uani 1 2 d S . P . .
Fe2 Fe 1.0000 0.5000 0.5000 0.01995(12) Uani 1 2 d S . P . .
Cl1 Cl -0.05301(7) 0.39009(11) 0.05750(7) 0.0740(4) Uani 1 1 d . . . . .
Cl2 Cl 0.73129(6) 0.49742(6) 0.16834(4) 0.03152(17) Uani 1 1 d . . . . .
Cl3 Cl 0.25512(9) 0.94289(7) 0.01818(6) 0.0556(3) Uani 1 1 d . . . . .
Cl4 Cl 0.31783(6) 0.75073(6) 0.01888(4) 0.03549(18) Uani 1 1 d . . . . .
F1 F 0.12664(17) 0.85246(16) 0.27528(11) 0.0458(5) Uani 1 1 d . . . . .
F2 F -0.02531(15) 0.73900(18) 0.20402(12) 0.0486(5) Uani 1 1 d . . . . .
F3 F 0.12407(15) 0.76054(16) 0.15487(10) 0.0407(5) Uani 1 1 d . . . . .
F4 F 0.11509(14) 0.67576(15) 0.23593(10) 0.0378(4) Uani 1 1 d . . . . .
O1 O 0.34895(14) 0.51802(15) -0.02443(10) 0.0240(4) Uani 1 1 d . . . . .
O2 O 0.96926(18) 0.60644(16) 0.45516(11) 0.0316(5) Uani 1 1 d . . . . .
N1 N 0.44616(17) 0.33957(16) -0.03078(11) 0.0185(4) Uani 1 1 d . . . . .
N2 N 0.48420(17) 0.51659(17) 0.10523(11) 0.0184(4) Uani 1 1 d . . . . .
N3 N 0.26089(17) 0.48213(18) -0.00245(12) 0.0202(4) Uani 1 1 d . . . . .
N4 N 0.89525(18) 0.54537(18) 0.57006(12) 0.0223(5) Uani 1 1 d . . . . .
N5 N 0.88268(18) 0.37677(18) 0.43205(12) 0.0216(5) Uani 1 1 d . . . . .
N6 N 0.91396(19) 0.57728(18) 0.38840(12) 0.0248(5) Uani 1 1 d . . . . .
C1 C 0.4354(2) 0.2662(2) -0.10048(14) 0.0212(5) Uani 1 1 d . . . . .
C2 C 0.4023(2) 0.1619(2) -0.09913(15) 0.0270(6) Uani 1 1 d . . . . .
H2 H 0.3890 0.0974 -0.1396 0.032 Uiso 1 1 calc R U . . .
C3 C 0.3938(2) 0.1732(2) -0.02923(15) 0.0275(6) Uani 1 1 d . . . . .
H3 H 0.3731 0.1179 -0.0119 0.033 Uiso 1 1 calc R U . . .
C4 C 0.4218(2) 0.2841(2) 0.01389(14) 0.0209(5) Uani 1 1 d . . . . .
C5 C 0.4244(2) 0.3281(2) 0.08928(15) 0.0220(5) Uani 1 1 d . . . . .
C6 C 0.4536(2) 0.4367(2) 0.13089(14) 0.0203(5) Uani 1 1 d . . . . .
C7 C 0.4577(2) 0.4825(2) 0.20867(14) 0.0237(6) Uani 1 1 d . . . . .
H7 H 0.4396 0.4454 0.2399 0.028 Uiso 1 1 calc R U . . .
C8 C 0.4923(2) 0.5885(2) 0.22896(14) 0.0226(5) Uani 1 1 d . . . . .
H8 H 0.5030 0.6389 0.2770 0.027 Uiso 1 1 calc R U . . .
C9 C 0.5096(2) 0.6102(2) 0.16443(14) 0.0196(5) Uani 1 1 d . . . . .
C10 C 0.5454(2) 0.7116(2) 0.16292(14) 0.0203(5) Uani 1 1 d . . . . .
C11 C 0.3940(2) 0.2558(2) 0.12995(14) 0.0222(5) Uani 1 1 d . . . . .
C12 C 0.2882(2) 0.2326(2) 0.14085(14) 0.0224(5) Uani 1 1 d . . . . .
C13 C 0.2620(2) 0.1705(2) 0.18175(15) 0.0268(6) Uani 1 1 d . . . . .
H13 H 0.1902 0.1535 0.1880 0.032 Uiso 1 1 calc R U . . .
C14 C 0.3375(3) 0.1325(2) 0.21372(16) 0.0302(7) Uani 1 1 d . . . . .
C15 C 0.4406(3) 0.1550(2) 0.20152(17) 0.0324(7) Uani 1 1 d . . . . .
H15 H 0.4929 0.1287 0.2223 0.039 Uiso 1 1 calc R U . . .
C16 C 0.4702(2) 0.2151(2) 0.15955(17) 0.0293(6) Uani 1 1 d . . . . .
C17 C 0.2042(2) 0.2762(2) 0.11069(17) 0.0308(6) Uani 1 1 d . . . . .
H17A H 0.2154 0.3519 0.1385 0.037 Uiso 1 1 calc R U . . .
H17B H 0.1341 0.2403 0.1144 0.037 Uiso 1 1 calc R U . . .
H17C H 0.2086 0.2648 0.0595 0.037 Uiso 1 1 calc R U . . .
C18 C 0.3070(3) 0.0695(3) 0.26122(19) 0.0439(9) Uani 1 1 d . . . . .
H18A H 0.2910 0.1161 0.3068 0.053 Uiso 1 1 calc R U . . .
H18B H 0.3660 0.0386 0.2718 0.053 Uiso 1 1 calc R U . . .
H18C H 0.2444 0.0131 0.2356 0.053 Uiso 1 1 calc R U . . .
C19 C 0.5839(3) 0.2339(3) 0.1481(2) 0.0492(10) Uani 1 1 d . . . . .
H19A H 0.5896 0.1873 0.0993 0.059 Uiso 1 1 calc R U . . .
H19B H 0.6282 0.2192 0.1846 0.059 Uiso 1 1 calc R U . . .
H19C H 0.6080 0.3075 0.1528 0.059 Uiso 1 1 calc R U . . .
C20 C 0.5634(2) 0.8026(2) 0.23442(14) 0.0220(5) Uani 1 1 d . . . . .
C21 C 0.4754(2) 0.8360(2) 0.26439(15) 0.0232(6) Uani 1 1 d . . . . .
C22 C 0.4930(2) 0.9169(2) 0.33297(15) 0.0255(6) Uani 1 1 d . . . . .
H22 H 0.4339 0.9399 0.3531 0.031 Uiso 1 1 calc R U . . .
C23 C 0.5941(3) 0.9644(2) 0.37215(16) 0.0295(6) Uani 1 1 d . . . . .
C24 C 0.6801(2) 0.9323(2) 0.34098(16) 0.0303(6) Uani 1 1 d . . . . .
H24 H 0.7498 0.9656 0.3668 0.036 Uiso 1 1 calc R U . . .
C25 C 0.6665(2) 0.8521(2) 0.27247(15) 0.0254(6) Uani 1 1 d . . . . .
C26 C 0.3642(2) 0.7867(2) 0.22541(16) 0.0298(6) Uani 1 1 d . . . . .
H26A H 0.3607 0.7791 0.1742 0.036 Uiso 1 1 calc R U . . .
H26B H 0.3167 0.8316 0.2478 0.036 Uiso 1 1 calc R U . . .
H26C H 0.3423 0.7172 0.2286 0.036 Uiso 1 1 calc R U . . .
C27 C 0.6082(3) 1.0458(3) 0.44826(17) 0.0390(8) Uani 1 1 d . . . . .
H27A H 0.6021 1.0102 0.4833 0.047 Uiso 1 1 calc R U . . .
H27B H 0.5533 1.0868 0.4509 0.047 Uiso 1 1 calc R U . . .
H27C H 0.6783 1.0930 0.4598 0.047 Uiso 1 1 calc R U . . .
C28 C 0.7625(2) 0.8195(3) 0.24149(17) 0.0344(7) Uani 1 1 d . . . . .
H28A H 0.7567 0.7441 0.2313 0.041 Uiso 1 1 calc R U . . .
H28B H 0.8267 0.8599 0.2767 0.041 Uiso 1 1 calc R U . . .
H28C H 0.7663 0.8333 0.1964 0.041 Uiso 1 1 calc R U . . .
C29 C 0.1899(2) 0.3967(2) -0.04958(15) 0.0266(6) Uani 1 1 d . . . . .
H29 H 0.2072 0.3573 -0.0950 0.032 Uiso 1 1 calc R U . . .
C30 C 0.0925(2) 0.3670(3) -0.03165(19) 0.0382(8) Uani 1 1 d . . . . .
H30 H 0.0414 0.3081 -0.0648 0.046 Uiso 1 1 calc R U . . .
C31 C 0.0702(2) 0.4241(3) 0.0353(2) 0.0406(8) Uani 1 1 d . . . . .
C32 C 0.1449(3) 0.5087(3) 0.08419(18) 0.0361(8) Uani 1 1 d . . . . .
H32 H 0.1306 0.5464 0.1310 0.043 Uiso 1 1 calc R U . . .
C33 C 0.2402(2) 0.5370(2) 0.06367(15) 0.0265(6) Uani 1 1 d . . . . .
H33 H 0.2920 0.5958 0.0962 0.032 Uiso 1 1 calc R U . . .
C34 C 0.9155(2) 0.6338(2) 0.63285(15) 0.0257(6) Uani 1 1 d . . . . .
C35 C 0.8207(2) 0.6390(2) 0.66498(16) 0.0296(6) Uani 1 1 d . . . . .
H35 H 0.8130 0.6919 0.7085 0.036 Uiso 1 1 calc R U . . .
C36 C 0.7447(2) 0.5550(2) 0.62206(16) 0.0302(6) Uani 1 1 d . . . . .
H36 H 0.6739 0.5380 0.6300 0.036 Uiso 1 1 calc R U . . .
C37 C 0.7907(2) 0.4956(2) 0.56161(15) 0.0252(6) Uani 1 1 d . . . . .
C38 C 0.7368(2) 0.4031(2) 0.50456(15) 0.0238(6) Uani 1 1 d . . . . .
C39 C 0.7820(2) 0.3468(2) 0.44499(14) 0.0228(5) Uani 1 1 d . . . . .
C40 C 0.7294(2) 0.2479(2) 0.38906(15) 0.0269(6) Uani 1 1 d . . . . .
H40 H 0.6587 0.2110 0.3847 0.032 Uiso 1 1 calc R U . . .
C41 C 0.7993(2) 0.2171(2) 0.34360(15) 0.0263(6) Uani 1 1 d . . . . .
H41 H 0.7867 0.1544 0.3017 0.032 Uiso 1 1 calc R U . . .
C42 C 0.8962(2) 0.2969(2) 0.37054(14) 0.0226(5) Uani 1 1 d . . . . .
C43 C 0.9886(2) 0.2916(2) 0.33949(14) 0.0232(6) Uani 1 1 d . . . . .
C44 C 0.6247(2) 0.3569(2) 0.50827(15) 0.0256(6) Uani 1 1 d . . . . .
C45 C 0.5391(2) 0.3582(2) 0.46000(16) 0.0291(6) Uani 1 1 d . . . . .
C46 C 0.4363(2) 0.3118(2) 0.46352(17) 0.0315(7) Uani 1 1 d . . . . .
H46 H 0.3787 0.3121 0.4305 0.038 Uiso 1 1 calc R U . . .
C47 C 0.4163(2) 0.2650(2) 0.51439(17) 0.0322(7) Uani 1 1 d . . . . .
C48 C 0.5010(2) 0.2645(2) 0.56174(16) 0.0294(6) Uani 1 1 d . . . . .
H48 H 0.4878 0.2332 0.5968 0.035 Uiso 1 1 calc R U . . .
C49 C 0.6057(2) 0.3087(2) 0.55970(15) 0.0270(6) Uani 1 1 d . . . . .
C50 C 0.5550(3) 0.4100(3) 0.40418(17) 0.0344(7) Uani 1 1 d . . . . .
H50A H 0.5793 0.4865 0.4292 0.041 Uiso 1 1 calc R U . . .
H50B H 0.4878 0.3946 0.3717 0.041 Uiso 1 1 calc R U . . .
H50C H 0.6083 0.3825 0.3757 0.041 Uiso 1 1 calc R U . . .
C51 C 0.3046(3) 0.2125(3) 0.5161(2) 0.0479(9) Uani 1 1 d . . . . .
H51A H 0.2982 0.2159 0.5657 0.058 Uiso 1 1 calc R U . . .
H51B H 0.2889 0.1387 0.4831 0.058 Uiso 1 1 calc R U . . .
H51C H 0.2543 0.2491 0.5006 0.058 Uiso 1 1 calc R U . . .
C52 C 0.6949(3) 0.3011(3) 0.61085(16) 0.0334(7) Uani 1 1 d . . . . .
H52A H 0.7175 0.3677 0.6525 0.040 Uiso 1 1 calc R U . . .
H52B H 0.7548 0.2867 0.5852 0.040 Uiso 1 1 calc R U . . .
H52C H 0.6703 0.2438 0.6280 0.040 Uiso 1 1 calc R U . . .
C53 C 0.9830(2) 0.1966(2) 0.27204(15) 0.0248(6) Uani 1 1 d . . . . .
C54 C 0.9446(2) 0.1973(2) 0.20409(15) 0.0285(6) Uani 1 1 d . . . . .
C55 C 0.9379(3) 0.1076(3) 0.14181(17) 0.0362(7) Uani 1 1 d . . . . .
H55 H 0.9129 0.1083 0.0954 0.043 Uiso 1 1 calc R U . . .
C56 C 0.9669(3) 0.0185(3) 0.14654(18) 0.0375(8) Uani 1 1 d . . . . .
C57 C 1.0039(3) 0.0188(3) 0.21410(19) 0.0391(8) Uani 1 1 d . . . . .
H57 H 1.0239 -0.0424 0.2177 0.047 Uiso 1 1 calc R U . . .
C58 C 1.0126(3) 0.1067(2) 0.27744(18) 0.0347(7) Uani 1 1 d . . . . .
C59 C 0.9095(3) 0.2918(3) 0.19710(18) 0.0430(8) Uani 1 1 d . . . . .
H59A H 0.8614 0.3141 0.2318 0.052 Uiso 1 1 calc R U . . .
H59B H 0.8726 0.2735 0.1475 0.052 Uiso 1 1 calc R U . . .
H59C H 0.9715 0.3494 0.2074 0.052 Uiso 1 1 calc R U . . .
C60 C 0.9561(4) -0.0791(3) 0.0782(2) 0.0585(11) Uani 1 1 d . . . . .
H60A H 0.8903 -0.1297 0.0735 0.070 Uiso 1 1 calc R U . . .
H60B H 1.0167 -0.1116 0.0818 0.070 Uiso 1 1 calc R U . . .
H60C H 0.9545 -0.0587 0.0355 0.070 Uiso 1 1 calc R U . . .
C61 C 1.0525(4) 0.1024(3) 0.3504(2) 0.0600(12) Uani 1 1 d . . . . .
H61A H 1.0745 0.0357 0.3429 0.072 Uiso 1 1 calc R U . . .
H61B H 0.9957 0.1072 0.3799 0.072 Uiso 1 1 calc R U . . .
H61C H 1.1131 0.1614 0.3756 0.072 Uiso 1 1 calc R U . . .
C62 C 0.9659(2) 0.5816(2) 0.33341(16) 0.0305(7) Uani 1 1 d . . . . .
H62 H 1.0412 0.6011 0.3418 0.037 Uiso 1 1 calc R U . . .
C63 C 0.9104(2) 0.5577(2) 0.26493(16) 0.0290(6) Uani 1 1 d . . . . .
H63 H 0.9469 0.5616 0.2262 0.035 Uiso 1 1 calc R U . . .
C64 C 0.8013(2) 0.5281(2) 0.25340(15) 0.0251(6) Uani 1 1 d . . . . .
C65 C 0.7490(2) 0.5242(2) 0.31075(16) 0.0295(6) Uani 1 1 d . . . . .
H65 H 0.6738 0.5042 0.3035 0.035 Uiso 1 1 calc R U . . .
C66 C 0.8076(2) 0.5497(2) 0.37828(16) 0.0294(6) Uani 1 1 d . . . . .
H66 H 0.7727 0.5478 0.4180 0.035 Uiso 1 1 calc R U . . .
C67 C 0.2908(3) 0.8724(3) 0.07179(19) 0.0404(8) Uani 1 1 d . . . . .
H67A H 0.2325 0.8592 0.0986 0.048 Uiso 1 1 calc R U . . .
H67B H 0.3544 0.9154 0.1080 0.048 Uiso 1 1 calc R U . . .
Cl5 Cl -0.0786(4) 0.8468(5) 0.4095(3) 0.0908(16) Uani 0.656(3) 1 d D . P A 1
Cl6 Cl 0.10726(12) 0.84557(12) 0.49823(9) 0.0514(5) Uani 0.656(3) 1 d D . P A 1
C68 C 0.0594(5) 0.8912(5) 0.4309(3) 0.0502(16) Uani 0.656(3) 1 d D . P A 1
H68A H 0.0784 0.9692 0.4491 0.060 Uiso 0.656(3) 1 calc R U P A 1
H68B H 0.0919 0.8641 0.3868 0.060 Uiso 0.656(3) 1 calc R U P A 1
Cl5A Cl 0.1298(3) 0.9524(3) 0.4773(2) 0.0767(13) Uani 0.344(3) 1 d D . P A 2
Cl6A Cl -0.0806(6) 0.8306(7) 0.4138(7) 0.082(3) Uani 0.344(3) 1 d D . P A 2
C68A C 0.0542(8) 0.8288(10) 0.4260(10) 0.079(5) Uani 0.344(3) 1 d D . P A 2
H68C H 0.0652 0.7792 0.4507 0.094 Uiso 0.344(3) 1 calc R U P A 2
H68D H 0.0773 0.8035 0.3780 0.094 Uiso 0.344(3) 1 calc R U P A 2
B1 B 0.0850(3) 0.7577(3) 0.2179(2) 0.0332(8) Uani 1 1 d . . . . .

loop_
_atom_site_aniso_label
_atom_site_aniso_U_11
_atom_site_aniso_U_22
_atom_site_aniso_U_33
_atom_site_aniso_U_23
_atom_site_aniso_U_13
_atom_site_aniso_U_12
Fe1 0.0182(3) 0.0181(3) 0.0164(3) 0.0057(2) 0.0034(2) 0.0035(2)
Fe2 0.0252(3) 0.0200(3) 0.0143(2) 0.0056(2) 0.0017(2) 0.0059(2)
Cl1 0.0293(4) 0.1330(11) 0.1145(10) 0.1039(9) 0.0305(5) 0.0273(6)
Cl2 0.0295(4) 0.0435(4) 0.0241(3) 0.0173(3) 0.0005(3) 0.0063(3)
Cl3 0.0795(7) 0.0384(5) 0.0528(6) 0.0233(4) -0.0004(5) 0.0148(5)
Cl4 0.0357(4) 0.0349(4) 0.0383(4) 0.0143(3) 0.0080(3) 0.0109(3)
F1 0.0524(13) 0.0432(12) 0.0401(11) 0.0098(9) 0.0112(10) 0.0156(10)
F2 0.0280(10) 0.0735(15) 0.0612(14) 0.0410(12) 0.0141(9) 0.0173(10)
F3 0.0351(10) 0.0552(12) 0.0358(10) 0.0221(9) 0.0108(8) 0.0066(9)
F4 0.0314(10) 0.0427(11) 0.0478(11) 0.0238(9) 0.0120(8) 0.0122(8)
O1 0.0172(9) 0.0323(11) 0.0278(10) 0.0171(9) 0.0064(8) 0.0051(8)
O2 0.0452(13) 0.0262(11) 0.0213(10) 0.0093(8) -0.0063(9) 0.0071(9)
N1 0.0225(11) 0.0163(10) 0.0149(10) 0.0046(8) 0.0030(8) 0.0018(8)
N2 0.0195(11) 0.0185(11) 0.0158(10) 0.0048(9) 0.0042(8) 0.0031(8)
N3 0.0182(11) 0.0253(12) 0.0197(11) 0.0107(9) 0.0038(9) 0.0063(9)
N4 0.0237(12) 0.0221(12) 0.0165(11) 0.0020(9) 0.0010(9) 0.0045(9)
N5 0.0250(12) 0.0224(11) 0.0163(11) 0.0057(9) 0.0024(9) 0.0058(9)
N6 0.0308(13) 0.0255(12) 0.0195(11) 0.0116(10) -0.0010(10) 0.0057(10)
C1 0.0212(13) 0.0200(13) 0.0210(13) 0.0064(11) 0.0035(10) 0.0028(10)
C2 0.0358(16) 0.0176(13) 0.0237(14) 0.0041(11) 0.0084(12) 0.0011(12)
C3 0.0361(16) 0.0194(14) 0.0259(14) 0.0077(11) 0.0097(12) 0.0022(12)
C4 0.0232(13) 0.0207(13) 0.0198(13) 0.0082(11) 0.0052(10) 0.0049(10)
C5 0.0207(13) 0.0235(14) 0.0230(13) 0.0097(11) 0.0048(11) 0.0049(11)
C6 0.0215(13) 0.0220(13) 0.0192(13) 0.0097(10) 0.0045(10) 0.0042(10)
C7 0.0289(14) 0.0246(14) 0.0192(13) 0.0090(11) 0.0082(11) 0.0059(11)
C8 0.0269(14) 0.0228(14) 0.0179(13) 0.0060(11) 0.0058(11) 0.0064(11)
C9 0.0203(12) 0.0211(13) 0.0163(12) 0.0046(10) 0.0048(10) 0.0051(10)
C10 0.0181(12) 0.0212(13) 0.0192(13) 0.0051(10) 0.0038(10) 0.0020(10)
C11 0.0292(14) 0.0186(13) 0.0191(13) 0.0069(10) 0.0050(11) 0.0050(11)
C12 0.0280(14) 0.0185(13) 0.0184(13) 0.0047(10) 0.0061(11) 0.0027(11)
C13 0.0332(16) 0.0211(14) 0.0265(14) 0.0073(11) 0.0123(12) 0.0058(12)
C14 0.0478(19) 0.0190(14) 0.0260(15) 0.0096(12) 0.0100(13) 0.0083(13)
C15 0.0411(18) 0.0284(16) 0.0332(16) 0.0164(13) 0.0041(14) 0.0121(13)
C16 0.0310(16) 0.0265(15) 0.0318(16) 0.0119(13) 0.0062(13) 0.0064(12)
C17 0.0274(15) 0.0318(16) 0.0360(17) 0.0166(13) 0.0058(13) 0.0044(12)
C18 0.065(2) 0.0359(19) 0.0397(19) 0.0237(16) 0.0140(18) 0.0108(17)
C19 0.0340(18) 0.061(2) 0.073(3) 0.046(2) 0.0125(18) 0.0170(17)
C20 0.0270(14) 0.0185(13) 0.0201(13) 0.0062(10) 0.0062(11) 0.0045(11)
C21 0.0283(14) 0.0240(14) 0.0210(13) 0.0109(11) 0.0074(11) 0.0081(11)
C22 0.0338(16) 0.0220(14) 0.0234(14) 0.0080(11) 0.0095(12) 0.0116(12)
C23 0.0424(18) 0.0197(14) 0.0241(14) 0.0054(12) 0.0078(13) 0.0047(12)
C24 0.0314(16) 0.0251(15) 0.0254(15) 0.0029(12) 0.0011(12) -0.0021(12)
C25 0.0251(14) 0.0255(14) 0.0222(14) 0.0061(11) 0.0042(11) 0.0018(11)
C26 0.0291(15) 0.0318(16) 0.0280(15) 0.0081(13) 0.0068(12) 0.0099(12)
C27 0.050(2) 0.0289(17) 0.0268(16) -0.0030(13) 0.0096(15) 0.0040(15)
C28 0.0253(15) 0.0370(18) 0.0298(16) 0.0007(13) 0.0043(12) 0.0019(13)
C29 0.0292(15) 0.0266(15) 0.0215(14) 0.0101(12) -0.0027(11) 0.0006(12)
C30 0.0272(16) 0.050(2) 0.0424(19) 0.0330(17) -0.0086(14) -0.0052(14)
C31 0.0256(16) 0.066(2) 0.055(2) 0.047(2) 0.0152(15) 0.0178(16)
C32 0.0382(18) 0.051(2) 0.0386(18) 0.0283(16) 0.0203(15) 0.0270(16)
C33 0.0341(16) 0.0273(15) 0.0219(14) 0.0088(12) 0.0078(12) 0.0145(12)
C34 0.0285(15) 0.0231(14) 0.0221(14) 0.0037(11) 0.0041(11) 0.0059(11)
C35 0.0291(15) 0.0286(15) 0.0246(14) 0.0000(12) 0.0064(12) 0.0084(12)
C36 0.0274(15) 0.0329(16) 0.0264(15) 0.0041(13) 0.0080(12) 0.0081(12)
C37 0.0268(14) 0.0260(14) 0.0215(13) 0.0066(11) 0.0046(11) 0.0065(11)
C38 0.0272(14) 0.0227(14) 0.0204(13) 0.0078(11) 0.0022(11) 0.0041(11)
C39 0.0273(14) 0.0214(13) 0.0183(13) 0.0059(11) 0.0021(11) 0.0050(11)
C40 0.0303(15) 0.0251(14) 0.0199(13) 0.0045(11) 0.0023(11) 0.0009(12)
C41 0.0330(16) 0.0204(14) 0.0205(13) 0.0025(11) 0.0036(12) 0.0036(11)
C42 0.0291(14) 0.0203(13) 0.0165(12) 0.0052(10) 0.0010(11) 0.0054(11)
C43 0.0303(15) 0.0215(13) 0.0175(13) 0.0058(11) 0.0035(11) 0.0074(11)
C44 0.0298(15) 0.0201(13) 0.0215(13) 0.0011(11) 0.0066(11) 0.0039(11)
C45 0.0313(16) 0.0286(15) 0.0249(14) 0.0060(12) 0.0050(12) 0.0074(12)
C46 0.0277(15) 0.0324(16) 0.0320(16) 0.0105(13) 0.0017(13) 0.0045(12)
C47 0.0295(16) 0.0259(15) 0.0360(17) 0.0060(13) 0.0072(13) 0.0021(12)
C48 0.0362(17) 0.0230(14) 0.0270(15) 0.0066(12) 0.0102(13) 0.0039(12)
C49 0.0347(16) 0.0225(14) 0.0200(13) 0.0027(11) 0.0066(12) 0.0064(12)
C50 0.0297(16) 0.0408(18) 0.0351(17) 0.0174(14) 0.0029(13) 0.0079(14)
C51 0.0342(19) 0.047(2) 0.063(2) 0.0260(19) 0.0070(17) -0.0019(16)
C52 0.0401(18) 0.0353(17) 0.0233(15) 0.0101(13) 0.0039(13) 0.0062(14)
C53 0.0268(14) 0.0208(13) 0.0219(14) 0.0023(11) 0.0061(11) 0.0025(11)
C54 0.0358(16) 0.0234(14) 0.0220(14) 0.0048(11) 0.0071(12) 0.0015(12)
C55 0.0411(18) 0.0361(18) 0.0212(15) 0.0011(13) 0.0058(13) 0.0016(14)
C56 0.0383(18) 0.0284(16) 0.0320(17) -0.0038(13) 0.0105(14) -0.0003(14)
C57 0.046(2) 0.0251(16) 0.0430(19) 0.0057(14) 0.0125(16) 0.0100(14)
C58 0.0415(18) 0.0290(16) 0.0331(17) 0.0079(13) 0.0072(14) 0.0128(14)
C59 0.069(3) 0.0376(19) 0.0252(16) 0.0135(14) 0.0057(16) 0.0159(17)
C60 0.070(3) 0.039(2) 0.044(2) -0.0114(17) 0.013(2) 0.009(2)
C61 0.099(4) 0.052(2) 0.040(2) 0.0183(18) 0.003(2) 0.044(2)
C62 0.0259(15) 0.0384(17) 0.0320(16) 0.0220(14) 0.0029(12) 0.0020(13)
C63 0.0265(15) 0.0387(17) 0.0259(15) 0.0186(13) 0.0052(12) 0.0031(12)
C64 0.0270(14) 0.0288(15) 0.0234(14) 0.0134(12) 0.0042(11) 0.0076(12)
C65 0.0253(14) 0.0377(17) 0.0304(15) 0.0178(13) 0.0070(12) 0.0068(12)
C66 0.0321(16) 0.0389(17) 0.0259(15) 0.0191(13) 0.0098(12) 0.0125(13)
C67 0.053(2) 0.0358(18) 0.0360(18) 0.0158(15) 0.0090(16) 0.0133(16)
Cl5 0.055(2) 0.126(4) 0.087(2) 0.035(3) -0.0180(17) 0.029(2)
Cl6 0.0486(9) 0.0496(9) 0.0585(10) 0.0233(7) 0.0017(7) 0.0133(7)
C68 0.064(4) 0.043(3) 0.033(3) 0.007(3) 0.014(3) -0.006(3)
Cl5A 0.060(2) 0.075(3) 0.082(3) 0.031(2) -0.0155(18) -0.0100(18)
Cl6A 0.032(3) 0.053(3) 0.170(8) 0.055(4) 0.011(3) 0.0020(19)
C68A 0.027(6) 0.044(8) 0.126(14) -0.002(9) -0.021(7) -0.008(6)
B1 0.0301(18) 0.042(2) 0.0335(19) 0.0190(16) 0.0104(15) 0.0109(15)

loop_
_atom_type_symbol
_atom_type_description
_atom_type_scat_dispersion_real
_atom_type_scat_dispersion_imag
_atom_type_scat_source
C C 0.0033 0.0016 'International Tables Vol C Tables 4.2.6.8 and 6.1.1.4'
H H 0.0000 0.0000 'International Tables Vol C Tables 4.2.6.8 and 6.1.1.4'
B B 0.0013 0.0007 'International Tables Vol C Tables 4.2.6.8 and 6.1.1.4'
Cl Cl 0.1484 0.1585 'International Tables Vol C Tables 4.2.6.8 and 6.1.1.4'
F F 0.0171 0.0103 'International Tables Vol C Tables 4.2.6.8 and 6.1.1.4'
Fe Fe 0.3463 0.8444 'International Tables Vol C Tables 4.2.6.8 and 6.1.1.4'
N N 0.0061 0.0033 'International Tables Vol C Tables 4.2.6.8 and 6.1.1.4'
O O 0.0106 0.0060 'International Tables Vol C Tables 4.2.6.8 and 6.1.1.4'

loop_
_geom_angle_atom_site_label_1
_geom_angle_atom_site_label_2
_geom_angle_atom_site_label_3
_geom_angle
_geom_angle_site_symmetry_1
_geom_angle_site_symmetry_3
N2 Fe1 N2 180.0 2_665 .
N2 Fe1 O1 93.23(8) 2_665 2_665
N2 Fe1 O1 86.77(8) . 2_665
N2 Fe1 O1 86.77(8) 2_665 .
N2 Fe1 O1 93.24(8) . .
O1 Fe1 O1 180.0 2_665 .
N2 Fe1 N1 89.24(9) 2_665 2_665
N2 Fe1 N1 90.76(9) . 2_665
O1 Fe1 N1 91.00(8) 2_665 2_665
O1 Fe1 N1 89.00(8) . 2_665
N2 Fe1 N1 90.76(9) 2_665 .
N2 Fe1 N1 89.24(9) . .
O1 Fe1 N1 89.00(8) 2_665 .
O1 Fe1 N1 91.00(8) . .
N1 Fe1 N1 180.0 2_665 .
O2 Fe2 O2 180.0 2_766 .
O2 Fe2 N5 96.13(9) 2_766 2_766
O2 Fe2 N5 83.87(9) . 2_766
O2 Fe2 N5 83.87(9) 2_766 .
O2 Fe2 N5 96.13(9) . .
N5 Fe2 N5 180.0 2_766 .
O2 Fe2 N4 89.17(9) 2_766 2_766
O2 Fe2 N4 90.83(9) . 2_766
N5 Fe2 N4 89.83(9) 2_766 2_766
N5 Fe2 N4 90.17(9) . 2_766
O2 Fe2 N4 90.83(9) 2_766 .
O2 Fe2 N4 89.17(9) . .
N5 Fe2 N4 90.17(9) 2_766 .
N5 Fe2 N4 89.83(9) . .
N4 Fe2 N4 180.0 2_766 .
N3 O1 Fe1 128.15(15) . .
N6 O2 Fe2 122.40(16) . .
C4 N1 C1 107.0(2) . .
C4 N1 Fe1 127.15(17) . .
C1 N1 Fe1 125.69(17) . .
C6 N2 C9 107.3(2) . .
C6 N2 Fe1 126.78(17) . .
C9 N2 Fe1 125.78(17) . .
O1 N3 C33 119.4(2) . .
O1 N3 C29 118.9(2) . .
C33 N3 C29 121.4(2) . .
C37 N4 C34 107.3(2) . .
C37 N4 Fe2 126.39(18) . .
C34 N4 Fe2 126.26(19) . .
C39 N5 C42 106.7(2) . .
C39 N5 Fe2 126.78(18) . .
C42 N5 Fe2 125.59(19) . .
O2 N6 C66 119.5(2) . .
O2 N6 C62 119.1(2) . .
C66 N6 C62 121.3(2) . .
N1 C1 C10 126.1(2) . 2_665
N1 C1 C2 109.1(2) . .
C10 C1 C2 124.8(2) 2_665 .
C3 C2 C1 107.1(2) . .
C3 C2 H2 126.4 . .
C1 C2 H2 126.4 . .
C2 C3 C4 107.8(2) . .
C2 C3 H3 126.1 . .
C4 C3 H3 126.1 . .
N1 C4 C5 125.8(2) . .
N1 C4 C3 109.0(2) . .
C5 C4 C3 125.3(2) . .
C4 C5 C6 124.6(2) . .
C4 C5 C11 118.9(2) . .
C6 C5 C11 116.5(2) . .
N2 C6 C5 126.4(2) . .
N2 C6 C7 108.8(2) . .
C5 C6 C7 124.9(2) . .
C8 C7 C6 107.4(2) . .
C8 C7 H7 126.3 . .
C6 C7 H7 126.3 . .
C7 C8 C9 107.5(2) . .
C7 C8 H8 126.2 . .
C9 C8 H8 126.2 . .
N2 C9 C10 126.3(2) . .
N2 C9 C8 109.0(2) . .
C10 C9 C8 124.7(2) . .
C1 C10 C9 125.3(2) 2_665 .
C1 C10 C20 118.2(2) 2_665 .
C9 C10 C20 116.5(2) . .
C16 C11 C12 119.5(3) . .
C16 C11 C5 121.0(3) . .
C12 C11 C5 119.4(2) . .
C13 C12 C11 119.1(3) . .
C13 C12 C17 119.7(3) . .
C11 C12 C17 121.1(2) . .
C14 C13 C12 122.0(3) . .
C14 C13 H13 119.0 . .
C12 C13 H13 119.0 . .
C15 C14 C13 117.9(3) . .
C15 C14 C18 121.5(3) . .
C13 C14 C18 120.6(3) . .
C14 C15 C16 122.0(3) . .
C14 C15 H15 119.0 . .
C16 C15 H15 119.0 . .
C15 C16 C11 119.3(3) . .
C15 C16 C19 118.3(3) . .
C11 C16 C19 122.4(3) . .
C12 C17 H17A 109.5 . .
C12 C17 H17B 109.5 . .
H17A C17 H17B 109.5 . .
C12 C17 H17C 109.5 . .
H17A C17 H17C 109.5 . .
H17B C17 H17C 109.5 . .
C14 C18 H18A 109.5 . .
C14 C18 H18B 109.5 . .
H18A C18 H18B 109.5 . .
C14 C18 H18C 109.5 . .
H18A C18 H18C 109.5 . .
H18B C18 H18C 109.5 . .
C16 C19 H19A 109.5 . .
C16 C19 H19B 109.5 . .
H19A C19 H19B 109.5 . .
C16 C19 H19C 109.5 . .
H19A C19 H19C 109.5 . .
H19B C19 H19C 109.5 . .
C25 C20 C21 119.8(2) . .
C25 C20 C10 120.7(2) . .
C21 C20 C10 119.5(2) . .
C22 C21 C20 118.9(3) . .
C22 C21 C26 119.3(3) . .
C20 C21 C26 121.8(2) . .
C23 C22 C21 121.8(3) . .
C23 C22 H22 119.1 . .
C21 C22 H22 119.1 . .
C22 C23 C24 118.4(3) . .
C22 C23 C27 119.7(3) . .
C24 C23 C27 121.8(3) . .
C23 C24 C25 121.7(3) . .
C23 C24 H24 119.1 . .
C25 C24 H24 119.1 . .
C24 C25 C20 119.2(3) . .
C24 C25 C28 119.6(3) . .
C20 C25 C28 121.2(3) . .
C21 C26 H26A 109.5 . .
C21 C26 H26B 109.5 . .
H26A C26 H26B 109.5 . .
C21 C26 H26C 109.5 . .
H26A C26 H26C 109.5 . .
H26B C26 H26C 109.5 . .
C23 C27 H27A 109.5 . .
C23 C27 H27B 109.5 . .
H27A C27 H27B 109.5 . .
C23 C27 H27C 109.5 . .
H27A C27 H27C 109.5 . .
H27B C27 H27C 109.5 . .
C25 C28 H28A 109.5 . .
C25 C28 H28B 109.5 . .
H28A C28 H28B 109.5 . .
C25 C28 H28C 109.5 . .
H28A C28 H28C 109.5 . .
H28B C28 H28C 109.5 . .
N3 C29 C30 119.8(3) . .
N3 C29 H29 120.1 . .
C30 C29 H29 120.1 . .
C29 C30 C31 119.0(3) . .
C29 C30 H30 120.5 . .
C31 C30 H30 120.5 . .
C30 C31 C32 120.7(3) . .
C30 C31 Cl1 119.5(3) . .
C32 C31 Cl1 119.8(3) . .
C33 C32 C31 118.5(3) . .
C33 C32 H32 120.8 . .
C31 C32 H32 120.8 . .
N3 C33 C32 120.6(3) . .
N3 C33 H33 119.7 . .
C32 C33 H33 119.7 . .
N4 C34 C43 126.1(3) . 2_766
N4 C34 C35 109.0(2) . .
C43 C34 C35 124.9(3) 2_766 .
C36 C35 C34 107.6(3) . .
C36 C35 H35 126.2 . .
C34 C35 H35 126.2 . .
C35 C36 C37 107.6(3) . .
C35 C36 H36 126.2 . .
C37 C36 H36 126.2 . .
N4 C37 C38 126.3(3) . .
N4 C37 C36 108.5(2) . .
C38 C37 C36 125.2(3) . .
C37 C38 C39 124.6(3) . .
C37 C38 C44 118.0(2) . .
C39 C38 C44 117.3(2) . .
N5 C39 C38 125.7(3) . .
N5 C39 C40 109.5(2) . .
C38 C39 C40 124.8(3) . .
C41 C40 C39 107.4(3) . .
C41 C40 H40 126.3 . .
C39 C40 H40 126.3 . .
C40 C41 C42 107.4(2) . .
C40 C41 H41 126.3 . .
C42 C41 H41 126.3 . .
N5 C42 C43 126.5(3) . .
N5 C42 C41 109.0(2) . .
C43 C42 C41 124.5(2) . .
C34 C43 C42 124.9(2) 2_766 .
C34 C43 C53 118.6(2) 2_766 .
C42 C43 C53 116.5(2) . .
C45 C44 C49 119.7(3) . .
C45 C44 C38 121.0(3) . .
C49 C44 C38 119.2(3) . .
C46 C45 C44 119.4(3) . .
C46 C45 C50 118.7(3) . .
C44 C45 C50 121.8(3) . .
C47 C46 C45 121.5(3) . .
C47 C46 H46 119.3 . .
C45 C46 H46 119.3 . .
C48 C47 C46 118.5(3) . .
C48 C47 C51 120.7(3) . .
C46 C47 C51 120.7(3) . .
C47 C48 C49 122.1(3) . .
C47 C48 H48 118.9 . .
C49 C48 H48 118.9 . .
C48 C49 C44 118.6(3) . .
C48 C49 C52 119.3(3) . .
C44 C49 C52 122.0(3) . .
C45 C50 H50A 109.5 . .
C45 C50 H50B 109.5 . .
H50A C50 H50B 109.5 . .
C45 C50 H50C 109.5 . .
H50A C50 H50C 109.5 . .
H50B C50 H50C 109.5 . .
C47 C51 H51A 109.5 . .
C47 C51 H51B 109.5 . .
H51A C51 H51B 109.5 . .
C47 C51 H51C 109.5 . .
H51A C51 H51C 109.5 . .
H51B C51 H51C 109.5 . .
C49 C52 H52A 109.5 . .
C49 C52 H52B 109.5 . .
H52A C52 H52B 109.5 . .
C49 C52 H52C 109.5 . .
H52A C52 H52C 109.5 . .
H52B C52 H52C 109.5 . .
C54 C53 C58 120.0(3) . .
C54 C53 C43 119.6(3) . .
C58 C53 C43 120.4(3) . .
C53 C54 C55 119.1(3) . .
C53 C54 C59 121.0(3) . .
C55 C54 C59 119.9(3) . .
C56 C55 C54 121.4(3) . .
C56 C55 H55 119.3 . .
C54 C55 H55 119.3 . .
C57 C56 C55 118.8(3) . .
C57 C56 C60 120.8(3) . .
C55 C56 C60 120.4(3) . .
C56 C57 C58 121.6(3) . .
C56 C57 H57 119.2 . .
C58 C57 H57 119.2 . .
C53 C58 C57 119.1(3) . .
C53 C58 C61 121.4(3) . .
C57 C58 C61 119.5(3) . .
C54 C59 H59A 109.5 . .
C54 C59 H59B 109.5 . .
H59A C59 H59B 109.5 . .
C54 C59 H59C 109.5 . .
H59A C59 H59C 109.5 . .
H59B C59 H59C 109.5 . .
C56 C60 H60A 109.5 . .
C56 C60 H60B 109.5 . .
H60A C60 H60B 109.5 . .
C56 C60 H60C 109.5 . .
H60A C60 H60C 109.5 . .
H60B C60 H60C 109.5 . .
C58 C61 H61A 109.5 . .
C58 C61 H61B 109.5 . .
H61A C61 H61B 109.5 . .
C58 C61 H61C 109.5 . .
H61A C61 H61C 109.5 . .
H61B C61 H61C 109.5 . .
N6 C62 C63 120.3(3) . .
N6 C62 H62 119.9 . .
C63 C62 H62 119.9 . .
C64 C63 C62 119.2(3) . .
C64 C63 H63 120.4 . .
C62 C63 H63 120.4 . .
C63 C64 C65 119.8(3) . .
C63 C64 Cl2 119.7(2) . .
C65 C64 Cl2 120.6(2) . .
C66 C65 C64 119.0(3) . .
C66 C65 H65 120.5 . .
C64 C65 H65 120.5 . .
N6 C66 C65 120.5(3) . .
N6 C66 H66 119.8 . .
C65 C66 H66 119.8 . .
Cl3 C67 Cl4 111.94(19) . .
Cl3 C67 H67A 109.2 . .
Cl4 C67 H67A 109.2 . .
Cl3 C67 H67B 109.2 . .
Cl4 C67 H67B 109.2 . .
H67A C67 H67B 107.9 . .
Cl5 C68 Cl6 108.7(4) . .
Cl5 C68 H68A 110.0 . .
Cl6 C68 H68A 110.0 . .
Cl5 C68 H68B 110.0 . .
Cl6 C68 H68B 110.0 . .
H68A C68 H68B 108.3 . .
Cl5A C68A Cl6A 111.1(8) . .
Cl5A C68A H68C 109.4 . .
Cl6A C68A H68C 109.4 . .
Cl5A C68A H68D 109.4 . .
Cl6A C68A H68D 109.4 . .
H68C C68A H68D 108.0 . .
F1 B1 F2 110.8(3) . .
F1 B1 F3 110.0(3) . .
F2 B1 F3 108.5(3) . .
F1 B1 F4 108.8(3) . .
F2 B1 F4 109.3(3) . .
F3 B1 F4 109.4(3) . .

loop_
_geom_bond_atom_site_label_1
_geom_bond_atom_site_label_2
_geom_bond_distance
_geom_bond_site_symmetry_2
Fe1 N2 2.053(2) 2_665
Fe1 N2 2.053(2) .
Fe1 O1 2.055(2) 2_665
Fe1 O1 2.055(2) .
Fe1 N1 2.060(2) 2_665
Fe1 N1 2.060(2) .
Fe2 O2 2.038(2) 2_766
Fe2 O2 2.038(2) .
Fe2 N5 2.048(2) 2_766
Fe2 N5 2.048(2) .
Fe2 N4 2.055(2) 2_766
Fe2 N4 2.055(2) .
Cl1 C31 1.726(3) .
Cl2 C64 1.717(3) .
Cl3 C67 1.752(3) .
Cl4 C67 1.769(3) .
F1 B1 1.389(4) .
F2 B1 1.394(4) .
F3 B1 1.401(4) .
F4 B1 1.405(4) .
O1 N3 1.335(3) .
O2 N6 1.338(3) .
N1 C4 1.379(3) .
N1 C1 1.385(3) .
N2 C6 1.380(3) .
N2 C9 1.381(3) .
N3 C33 1.351(3) .
N3 C29 1.352(4) .
N4 C37 1.377(4) .
N4 C34 1.381(3) .
N5 C39 1.375(4) .
N5 C42 1.388(3) .
N6 C66 1.343(4) .
N6 C62 1.346(4) .
C1 C10 1.406(4) 2_665
C1 C2 1.441(4) .
C2 C3 1.358(4) .
C2 H2 0.9500 .
C3 C4 1.439(4) .
C3 H3 0.9500 .
C4 C5 1.403(4) .
C5 C6 1.407(4) .
C5 C11 1.509(4) .
C6 C7 1.445(4) .
C7 C8 1.359(4) .
C7 H7 0.9500 .
C8 C9 1.438(4) .
C8 H8 0.9500 .
C9 C10 1.410(4) .
C10 C1 1.406(4) 2_665
C10 C20 1.506(4) .
C11 C16 1.397(4) .
C11 C12 1.408(4) .
C12 C13 1.391(4) .
C12 C17 1.506(4) .
C13 C14 1.391(4) .
C13 H13 0.9500 .
C14 C15 1.382(4) .
C14 C18 1.520(4) .
C15 C16 1.397(4) .
C15 H15 0.9500 .
C16 C19 1.506(4) .
C17 H17A 0.9800 .
C17 H17B 0.9800 .
C17 H17C 0.9800 .
C18 H18A 0.9800 .
C18 H18B 0.9800 .
C18 H18C 0.9800 .
C19 H19A 0.9800 .
C19 H19B 0.9800 .
C19 H19C 0.9800 .
C20 C25 1.404(4) .
C20 C21 1.412(4) .
C21 C22 1.404(4) .
C21 C26 1.496(4) .
C22 C23 1.387(4) .
C22 H22 0.9500 .
C23 C24 1.392(4) .
C23 C27 1.516(4) .
C24 C25 1.403(4) .
C24 H24 0.9500 .
C25 C28 1.510(4) .
C26 H26A 0.9800 .
C26 H26B 0.9800 .
C26 H26C 0.9800 .
C27 H27A 0.9800 .
C27 H27B 0.9800 .
C27 H27C 0.9800 .
C28 H28A 0.9800 .
C28 H28B 0.9800 .
C28 H28C 0.9800 .
C29 C30 1.377(4) .
C29 H29 0.9500 .
C30 C31 1.380(5) .
C30 H30 0.9500 .
C31 C32 1.381(5) .
C32 C33 1.371(4) .
C32 H32 0.9500 .
C33 H33 0.9500 .
C34 C43 1.398(4) 2_766
C34 C35 1.438(4) .
C35 C36 1.348(4) .
C35 H35 0.9500 .
C36 C37 1.449(4) .
C36 H36 0.9500 .
C37 C38 1.401(4) .
C38 C39 1.416(4) .
C38 C44 1.503(4) .
C39 C40 1.438(4) .
C40 C41 1.356(4) .
C40 H40 0.9500 .
C41 C42 1.440(4) .
C41 H41 0.9500 .
C42 C43 1.400(4) .
C43 C34 1.398(4) 2_766
C43 C53 1.507(4) .
C44 C45 1.406(4) .
C44 C49 1.413(4) .
C45 C46 1.394(4) .
C45 C50 1.521(4) .
C46 C47 1.392(4) .
C46 H46 0.9500 .
C47 C48 1.382(4) .
C47 C51 1.512(4) .
C48 C49 1.399(4) .
C48 H48 0.9500 .
C49 C52 1.511(4) .
C50 H50A 0.9800 .
C50 H50B 0.9800 .
C50 H50C 0.9800 .
C51 H51A 0.9800 .
C51 H51B 0.9800 .
C51 H51C 0.9800 .
C52 H52A 0.9800 .
C52 H52B 0.9800 .
C52 H52C 0.9800 .
C53 C54 1.397(4) .
C53 C58 1.398(4) .
C54 C55 1.403(4) .
C54 C59 1.503(4) .
C55 C56 1.381(5) .
C55 H55 0.9500 .
C56 C57 1.379(5) .
C56 C60 1.527(4) .
C57 C58 1.398(4) .
C57 H57 0.9500 .
C58 C61 1.516(5) .
C59 H59A 0.9800 .
C59 H59B 0.9800 .
C59 H59C 0.9800 .
C60 H60A 0.9800 .
C60 H60B 0.9800 .
C60 H60C 0.9800 .
C61 H61A 0.9800 .
C61 H61B 0.9800 .
C61 H61C 0.9800 .
C62 C63 1.380(4) .
C62 H62 0.9500 .
C63 C64 1.378(4) .
C63 H63 0.9500 .
C64 C65 1.388(4) .
C65 C66 1.376(4) .
C65 H65 0.9500 .
C66 H66 0.9500 .
C67 H67A 0.9900 .
C67 H67B 0.9900 .
Cl5 C68 1.751(8) .
Cl6 C68 1.769(6) .
C68 H68A 0.9900 .
C68 H68B 0.9900 .
Cl5A C68A 1.723(11) .
Cl6A C68A 1.752(13) .
C68A H68C 0.9900 .
C68A H68D 0.9900 .

loop_
_geom_torsion_atom_site_label_1
_geom_torsion_atom_site_label_2
_geom_torsion_atom_site_label_3
_geom_torsion_atom_site_label_4
_geom_torsion
_geom_torsion_site_symmetry_1
_geom_torsion_site_symmetry_4
Fe1 O1 N3 C33 82.4(3) . .
Fe1 O1 N3 C29 -103.5(2) . .
Fe2 O2 N6 C66 79.7(3) . .
Fe2 O2 N6 C62 -103.8(3) . .
C4 N1 C1 C10 -178.7(3) . 2_665
Fe1 N1 C1 C10 -3.1(4) . 2_665
C4 N1 C1 C2 0.5(3) . .
Fe1 N1 C1 C2 176.19(18) . .
N1 C1 C2 C3 -0.2(3) . .
C10 C1 C2 C3 179.1(3) 2_665 .
C1 C2 C3 C4 -0.3(3) . .
C1 N1 C4 C5 178.9(3) . .
Fe1 N1 C4 C5 3.3(4) . .
C1 N1 C4 C3 -0.7(3) . .
Fe1 N1 C4 C3 -176.26(18) . .
C2 C3 C4 N1 0.6(3) . .
C2 C3 C4 C5 -179.0(3) . .
N1 C4 C5 C6 -0.6(4) . .
C3 C4 C5 C6 178.9(3) . .
N1 C4 C5 C11 179.4(2) . .
C3 C4 C5 C11 -1.2(4) . .
C9 N2 C6 C5 -177.8(3) . .
Fe1 N2 C6 C5 -1.9(4) . .
C9 N2 C6 C7 1.4(3) . .
Fe1 N2 C6 C7 177.28(17) . .
C4 C5 C6 N2 -0.1(4) . .
C11 C5 C6 N2 179.9(2) . .
C4 C5 C6 C7 -179.2(3) . .
C11 C5 C6 C7 0.8(4) . .
N2 C6 C7 C8 -1.0(3) . .
C5 C6 C7 C8 178.2(3) . .
C6 C7 C8 C9 0.3(3) . .
C6 N2 C9 C10 179.6(3) . .
Fe1 N2 C9 C10 3.7(4) . .
C6 N2 C9 C8 -1.2(3) . .
Fe1 N2 C9 C8 -177.17(17) . .
C7 C8 C9 N2 0.6(3) . .
C7 C8 C9 C10 179.8(3) . .
N2 C9 C10 C1 -2.2(4) . 2_665
C8 C9 C10 C1 178.7(3) . 2_665
N2 C9 C10 C20 177.4(2) . .
C8 C9 C10 C20 -1.7(4) . .
C4 C5 C11 C16 90.2(3) . .
C6 C5 C11 C16 -89.8(3) . .
C4 C5 C11 C12 -92.5(3) . .
C6 C5 C11 C12 87.5(3) . .
C16 C11 C12 C13 0.8(4) . .
C5 C11 C12 C13 -176.5(2) . .
C16 C11 C12 C17 179.2(3) . .
C5 C11 C12 C17 1.8(4) . .
C11 C12 C13 C14 1.5(4) . .
C17 C12 C13 C14 -176.9(3) . .
C12 C13 C14 C15 -2.4(4) . .
C12 C13 C14 C18 176.9(3) . .
C13 C14 C15 C16 1.0(5) . .
C18 C14 C15 C16 -178.3(3) . .
C14 C15 C16 C11 1.3(5) . .
C14 C15 C16 C19 -178.9(3) . .
C12 C11 C16 C15 -2.1(4) . .
C5 C11 C16 C15 175.2(3) . .
C12 C11 C16 C19 178.1(3) . .
C5 C11 C16 C19 -4.7(5) . .
C1 C10 C20 C25 -77.3(3) 2_665 .
C9 C10 C20 C25 103.0(3) . .
C1 C10 C20 C21 104.7(3) 2_665 .
C9 C10 C20 C21 -75.0(3) . .
C25 C20 C21 C22 -1.5(4) . .
C10 C20 C21 C22 176.5(2) . .
C25 C20 C21 C26 179.1(3) . .
C10 C20 C21 C26 -2.9(4) . .
C20 C21 C22 C23 -0.5(4) . .
C26 C21 C22 C23 179.0(3) . .
C21 C22 C23 C24 2.0(4) . .
C21 C22 C23 C27 -175.5(3) . .
C22 C23 C24 C25 -1.7(4) . .
C27 C23 C24 C25 175.8(3) . .
C23 C24 C25 C20 -0.3(4) . .
C23 C24 C25 C28 -179.3(3) . .
C21 C20 C25 C24 1.9(4) . .
C10 C20 C25 C24 -176.1(3) . .
C21 C20 C25 C28 -179.1(3) . .
C10 C20 C25 C28 2.9(4) . .
O1 N3 C29 C30 -171.2(2) . .
C33 N3 C29 C30 2.8(4) . .
N3 C29 C30 C31 -1.5(4) . .
C29 C30 C31 C32 -1.0(5) . .
C29 C30 C31 Cl1 178.1(2) . .
C30 C31 C32 C33 2.3(5) . .
Cl1 C31 C32 C33 -176.8(2) . .
O1 N3 C33 C32 172.5(2) . .
C29 N3 C33 C32 -1.5(4) . .
C31 C32 C33 N3 -1.1(4) . .
C37 N4 C34 C43 -178.1(3) . 2_766
Fe2 N4 C34 C43 -0.5(4) . 2_766
C37 N4 C34 C35 0.5(3) . .
Fe2 N4 C34 C35 178.11(19) . .
N4 C34 C35 C36 -0.1(3) . .
C43 C34 C35 C36 178.5(3) 2_766 .
C34 C35 C36 C37 -0.3(3) . .
C34 N4 C37 C38 179.4(3) . .
Fe2 N4 C37 C38 1.8(4) . .
C34 N4 C37 C36 -0.7(3) . .
Fe2 N4 C37 C36 -178.29(19) . .
C35 C36 C37 N4 0.6(3) . .
C35 C36 C37 C38 -179.5(3) . .
N4 C37 C38 C39 -1.4(5) . .
C36 C37 C38 C39 178.7(3) . .
N4 C37 C38 C44 175.5(3) . .
C36 C37 C38 C44 -4.4(4) . .
C42 N5 C39 C38 177.0(3) . .
Fe2 N5 C39 C38 7.6(4) . .
C42 N5 C39 C40 -2.2(3) . .
Fe2 N5 C39 C40 -171.54(18) . .
C37 C38 C39 N5 -3.6(5) . .
C44 C38 C39 N5 179.4(3) . .
C37 C38 C39 C40 175.4(3) . .
C44 C38 C39 C40 -1.5(4) . .
N5 C39 C40 C41 1.6(3) . .
C38 C39 C40 C41 -177.6(3) . .
C39 C40 C41 C42 -0.3(3) . .
C39 N5 C42 C43 -176.8(3) . .
Fe2 N5 C42 C43 -7.3(4) . .
C39 N5 C42 C41 2.0(3) . .
Fe2 N5 C42 C41 171.49(18) . .
C40 C41 C42 N5 -1.0(3) . .
C40 C41 C42 C43 177.8(3) . .
N5 C42 C43 C34 1.7(5) . 2_766
C41 C42 C43 C34 -176.9(3) . 2_766
N5 C42 C43 C53 -179.6(2) . .
C41 C42 C43 C53 1.9(4) . .
C37 C38 C44 C45 110.7(3) . .
C39 C38 C44 C45 -72.2(4) . .
C37 C38 C44 C49 -71.2(3) . .
C39 C38 C44 C49 105.9(3) . .
C49 C44 C45 C46 0.0(4) . .
C38 C44 C45 C46 178.0(3) . .
C49 C44 C45 C50 179.3(3) . .
C38 C44 C45 C50 -2.6(4) . .
C44 C45 C46 C47 0.7(5) . .
C50 C45 C46 C47 -178.7(3) . .
C45 C46 C47 C48 -0.5(5) . .
C45 C46 C47 C51 -178.4(3) . .
C46 C47 C48 C49 -0.4(5) . .
C51 C47 C48 C49 177.5(3) . .
C47 C48 C49 C44 1.1(4) . .
C47 C48 C49 C52 -177.3(3) . .
C45 C44 C49 C48 -0.8(4) . .
C38 C44 C49 C48 -178.9(3) . .
C45 C44 C49 C52 177.5(3) . .
C38 C44 C49 C52 -0.6(4) . .
C34 C43 C53 C54 -95.8(3) 2_766 .
C42 C43 C53 C54 85.4(3) . .
C34 C43 C53 C58 86.5(4) 2_766 .
C42 C43 C53 C58 -92.4(3) . .
C58 C53 C54 C55 -1.0(4) . .
C43 C53 C54 C55 -178.8(3) . .
C58 C53 C54 C59 178.3(3) . .
C43 C53 C54 C59 0.5(4) . .
C53 C54 C55 C56 1.0(5) . .
C59 C54 C55 C56 -178.3(3) . .
C54 C55 C56 C57 -0.5(5) . .
C54 C55 C56 C60 178.4(3) . .
C55 C56 C57 C58 -0.1(5) . .
C60 C56 C57 C58 -178.9(3) . .
C54 C53 C58 C57 0.5(5) . .
C43 C53 C58 C57 178.3(3) . .
C54 C53 C58 C61 -178.7(3) . .
C43 C53 C58 C61 -1.0(5) . .
C56 C57 C58 C53 0.0(5) . .
C56 C57 C58 C61 179.3(4) . .
O2 N6 C62 C63 -176.3(3) . .
C66 N6 C62 C63 0.1(4) . .
N6 C62 C63 C64 -0.8(5) . .
C62 C63 C64 C65 0.9(5) . .
C62 C63 C64 Cl2 -179.6(2) . .
C63 C64 C65 C66 -0.3(4) . .
Cl2 C64 C65 C66 -179.8(2) . .
O2 N6 C66 C65 176.9(3) . .
C62 N6 C66 C65 0.5(4) . .
C64 C65 C66 N6 -0.4(5) . .
